data_7217729
loop_
_publ_author_name
'Constable, Edwin C.'
'Housecroft, Catherine E.'
'Prescimone, Alessandro'
'Vujovic, Srboljub'
'Zampese, Jennifer A.'

_publ_section_title
;
 Environmental control in the assembly of metallomacrocycles and
 one-dimensional polymers with
 4,2&#x2032;:6&#x2032;:4&#x2032;&#x2032;-terpyridine linkers and zinc(ii)
 nodes
;
_journal_issue 37
_journal_name_full CrystEngComm
_journal_page_first 8691
_journal_paper_doi 10.1039/C4CE00783B
_journal_volume 16
_journal_year 2014
_chemical_formula_moiety 'C158 H93 Cl22 F20 N12 O2 Zn4'
_chemical_formula_sum 'C158 H93 Cl22 F20 N12 O2 Zn4'
_chemical_formula_weight 3613.00
_chemical_name_systematic
; 
 ? 
;
_space_group_crystal_system triclinic
_space_group_IT_number 2
_space_group_name_Hall '-P 1'
_space_group_name_H-M_alt 'P -1'
_symmetry_space_group_name_Hall '-P 1'
_symmetry_space_group_name_H-M 'P -1'
_atom_sites_solution_hydrogens geom
_audit_creation_method SHELXL-2013
_cell_angle_alpha 99.654(3)
_cell_angle_beta 97.510(3)
_cell_angle_gamma 103.905(3)
_cell_formula_units_Z 2
_cell_length_a 14.3665(6)
_cell_length_b 20.7814(8)
_cell_length_c 26.2162(13)
_cell_measurement_reflns_used 9465
_cell_measurement_temperature 123(2)
_cell_measurement_theta_max 66.43
_cell_measurement_theta_min 3.22
_cell_volume 7369.5(6)
_computing_cell_refinement 'Bruker SAINT'
_computing_data_collection 'Bruker APEX2'
_computing_data_reduction 'Bruker SAINT'
_computing_molecular_graphics 'Bruker SHELXTL'
_computing_publication_material 'Bruker SHELXTL'
_computing_structure_refinement 'SHELXL-2013 (Sheldrick, 2013)'
_computing_structure_solution 'SHELXS-97 (Sheldrick, 2008)'
_diffrn_ambient_temperature 123(2)
_diffrn_measured_fraction_theta_full 0.973
_diffrn_measured_fraction_theta_max 0.953
_diffrn_measurement_device_type 'Bruker APEX-II CCD'
_diffrn_measurement_method '\f and \w scans'
_diffrn_radiation_type CuK\a
_diffrn_radiation_wavelength 1.54178
_diffrn_reflns_av_R_equivalents 0.0583
_diffrn_reflns_av_unetI/netI 0.0932
_diffrn_reflns_Laue_measured_fraction_full 0.973
_diffrn_reflns_Laue_measured_fraction_max 0.953
_diffrn_reflns_limit_h_max 17
_diffrn_reflns_limit_h_min -14
_diffrn_reflns_limit_k_max 24
_diffrn_reflns_limit_k_min -24
_diffrn_reflns_limit_l_max 31
_diffrn_reflns_limit_l_min -30
_diffrn_reflns_number 57651
_diffrn_reflns_point_group_measured_fraction_full 0.973
_diffrn_reflns_point_group_measured_fraction_max 0.953
_diffrn_reflns_theta_full 66.500
_diffrn_reflns_theta_max 68.279
_diffrn_reflns_theta_min 1.737
_exptl_absorpt_coefficient_mu 5.137
_exptl_absorpt_correction_T_max 0.949
_exptl_absorpt_correction_T_min 0.828
_exptl_absorpt_correction_type multi-scan
_exptl_absorpt_process_details sadabs
_exptl_crystal_colour colourless
_exptl_crystal_density_diffrn 1.63
_exptl_crystal_description plate
_exptl_crystal_F_000 3306.199
_exptl_crystal_size_max 0.220
_exptl_crystal_size_mid 0.060
_exptl_crystal_size_min 0.020
_platon_squeeze_details
;
This equates to 0.5 molecule of C16H10 + 7 1,2dichloro=benzene + 2 waters 
per formula unit.
;
_refine_diff_density_max 1.169
_refine_diff_density_min -0.661
_refine_diff_density_rms 0.093
_refine_ls_extinction_method none
_refine_ls_goodness_of_fit_ref 0.932
_refine_ls_hydrogen_treatment constr
_refine_ls_matrix_type full
_refine_ls_number_parameters 1369
_refine_ls_number_reflns 25727
_refine_ls_number_restraints 78
_refine_ls_restrained_S_all 0.952
_refine_ls_R_factor_all 0.1002
_refine_ls_R_factor_gt 0.0695
_refine_ls_shift/su_max 0.001
_refine_ls_shift/su_mean 0.000
_refine_ls_structure_factor_coef Fsqd
_refine_ls_weighting_details
; 
 w=1/[\s^2^(Fo^2^)+(0.1150P)^2^] 
 where P=(Fo^2^+2Fc^2^)/3 
;
_refine_ls_weighting_scheme calc
_refine_ls_wR_factor_gt 0.1763
_refine_ls_wR_factor_ref 0.1906
_reflns_Friedel_coverage 0.000
_reflns_number_gt 16085
_reflns_number_total 25727
_reflns_threshold_expression 'I > 2\s(I)'
_cod_data_source_file c4ce00783b2.cif
_cod_data_source_block squeeze_(ZnCl2(2))n
_cod_depositor_comments 'Adding full bibliography for 7217724--7217729.cif.'
_cod_database_code 7217729
_shelx_space_group_comment
; 
The symmetry employed for this shelxl refinement is uniquely defined 
by the following loop, which should always be used as a source of 
symmetry information in preference to the above space-group names. 
They are only intended as comments. 
;
_shelx_estimated_absorpt_t_min 0.595
_shelx_estimated_absorpt_t_max 0.949
_shelxl_version_number 2013-2

loop_
_space_group_symop_operation_xyz
'x, y, z'
'-x, -y, -z'

loop_
_atom_site_label
_atom_site_type_symbol
_atom_site_fract_x
_atom_site_fract_y
_atom_site_fract_z
_atom_site_U_iso_or_equiv
_atom_site_adp_type
_atom_site_occupancy
_atom_site_site_symmetry_order
_atom_site_calc_flag
_atom_site_refinement_flags_posn
_atom_site_refinement_flags_adp
Zn1A Zn 0.61793(4) 0.81471(3) 1.29718(3) 0.03627(16) Uani 1 1 d . .
Cl1A Cl 0.74524(7) 0.90433(7) 1.32439(6) 0.0474(3) Uani 1 1 d . .
Cl2A Cl 0.59635(10) 0.74779(8) 1.21862(5) 0.0565(3) Uani 1 1 d . .
N1A N 0.4889(2) 0.8381(2) 1.30253(15) 0.0329(8) Uani 1 1 d . .
N2A N 0.1378(2) 0.81718(18) 1.30453(14) 0.0281(7) Uani 1 1 d . .
N3A N -0.1658(2) 0.62967(19) 1.26517(14) 0.0317(8) Uani 1 1 d . .
C1A C 0.4822(3) 0.8993(2) 1.3255(2) 0.0335(10) Uani 1 1 d . .
H1AA H 0.5403 0.9344 1.3396 0.040 Uiso 1 1 calc R U
C2A C 0.3934(3) 0.9124(2) 1.32927(18) 0.0311(9) Uani 1 1 d . .
H2AA H 0.3913 0.9561 1.3461 0.037 Uiso 1 1 calc R U
C3A C 0.3082(3) 0.8630(2) 1.30888(18) 0.0328(10) Uani 1 1 d . .
C4A C 0.3143(3) 0.8004(2) 1.2848(2) 0.0378(11) Uani 1 1 d . .
H4AA H 0.2568 0.7649 1.2703 0.045 Uiso 1 1 calc R U
C5A C 0.4054(3) 0.7896(3) 1.2820(2) 0.0382(11) Uani 1 1 d . .
H5AA H 0.4090 0.7464 1.2649 0.046 Uiso 1 1 calc R U
C6A C 0.2095(3) 0.8739(2) 1.31255(17) 0.0286(9) Uani 1 1 d . .
C7A C 0.1928(3) 0.9375(2) 1.32122(18) 0.0330(10) Uani 1 1 d . .
H7AA H 0.2455 0.9769 1.3262 0.040 Uiso 1 1 calc R U
C8A C 0.0968(3) 0.9434(2) 1.32262(17) 0.0299(9) Uani 1 1 d . .
C9A C 0.0236(3) 0.8834(2) 1.31433(17) 0.0306(9) Uani 1 1 d . .
H9AA H -0.0422 0.8845 1.3142 0.037 Uiso 1 1 calc R U
C10A C 0.0468(3) 0.8220(2) 1.30627(16) 0.0279(9) Uani 1 1 d . .
C11A C -0.0699(3) 0.6351(2) 1.26988(19) 0.0364(10) Uani 1 1 d . .
H11A H -0.0490 0.5950 1.2624 0.044 Uiso 1 1 calc R U
C12A C -0.0014(3) 0.6962(2) 1.28498(19) 0.0350(10) Uani 1 1 d . .
H12A H 0.0658 0.6978 1.2887 0.042 Uiso 1 1 calc R U
C13A C -0.0295(3) 0.7560(2) 1.29488(17) 0.0294(9) Uani 1 1 d . .
C14A C -0.1291(3) 0.7491(3) 1.2902(2) 0.0388(11) Uani 1 1 d . .
H14A H -0.1523 0.7883 1.2971 0.047 Uiso 1 1 calc R U
C15A C -0.1940(3) 0.6864(3) 1.2757(2) 0.0451(12) Uani 1 1 d . .
H15A H -0.2617 0.6831 1.2729 0.054 Uiso 1 1 calc R U
C16A C 0.0735(3) 1.0094(2) 1.32883(19) 0.0326(9) Uani 1 1 d . .
C17A C 0.1203(3) 1.0623(2) 1.30627(18) 0.0332(10) Uani 1 1 d . .
H17A H 0.1710 1.0566 1.2875 0.040 Uiso 1 1 calc R U
C18A C 0.0938(3) 1.1225(2) 1.31100(19) 0.0351(10) Uani 1 1 d . .
H18A H 0.1270 1.1582 1.2961 0.042 Uiso 1 1 calc R U
C19A C 0.0183(3) 1.1307(2) 1.33774(18) 0.0319(9) Uani 1 1 d . .
C20A C -0.0301(3) 1.0779(2) 1.35973(18) 0.0342(10) Uani 1 1 d . .
H20A H -0.0812 1.0833 1.3782 0.041 Uiso 1 1 calc R U
C21A C -0.0033(3) 1.0185(2) 1.35443(19) 0.0337(10) Uani 1 1 d . .
H21A H -0.0378 0.9826 1.3685 0.040 Uiso 1 1 calc R U
C22A C -0.0134(3) 1.1936(3) 1.34179(18) 0.0359(10) Uani 1 1 d . .
C23A C 0.0533(3) 1.2586(3) 1.3545(2) 0.0412(11) Uani 1 1 d . .
C24A C 0.0245(4) 1.3182(3) 1.3577(2) 0.0473(12) Uani 1 1 d . .
C25A C -0.0715(5) 1.3151(3) 1.3511(2) 0.0538(15) Uani 1 1 d . .
C26A C -0.1386(4) 1.2534(3) 1.33930(19) 0.0424(12) Uani 1 1 d . .
C27A C -0.1093(4) 1.1951(3) 1.3352(2) 0.0399(11) Uani 1 1 d . .
F1A F 0.1494(2) 1.26415(16) 1.36340(15) 0.0572(8) Uani 1 1 d . .
F2A F 0.0929(3) 1.37726(16) 1.36889(15) 0.0635(9) Uani 1 1 d . .
F3A F -0.1007(3) 1.37178(19) 1.35452(16) 0.0710(10) Uani 1 1 d . .
F4A F -0.2348(2) 1.24976(18) 1.33120(13) 0.0556(8) Uani 1 1 d . .
F5A F -0.18048(19) 1.13575(15) 1.32197(12) 0.0456(7) Uani 1 1 d . .
Zn1B Zn -0.26228(4) 0.53612(3) 1.23486(2) 0.03466(15) Uani 1 1 d . .
Cl1B Cl -0.37927(7) 0.51242(7) 1.28174(5) 0.0473(3) Uani 1 1 d . .
Cl2B Cl -0.17869(9) 0.46070(7) 1.21857(6) 0.0551(3) Uani 1 1 d . .
N1B N -0.3187(2) 0.5509(2) 1.16234(15) 0.0343(8) Uani 1 1 d . .
N2B N -0.3935(3) 0.5635(2) 0.97265(16) 0.0375(9) Uani 1 1 d . .
N3B N -0.3058(3) 0.4916(2) 0.79569(16) 0.0386(9) Uani 1 1 d . .
C1B C -0.3830(3) 0.5897(3) 1.1587(2) 0.0398(11) Uani 1 1 d . .
H1BA H -0.4024 0.6087 1.1899 0.048 Uiso 1 1 calc R U
C2B C -0.4201(3) 0.6020(3) 1.1118(2) 0.0420(11) Uani 1 1 d . .
H2BA H -0.4647 0.6291 1.1110 0.050 Uiso 1 1 calc R U
C3B C -0.3936(3) 0.5756(2) 1.06486(19) 0.0378(10) Uani 1 1 d . .
C4B C -0.3256(3) 0.5379(3) 1.0706(2) 0.0413(11) Uani 1 1 d . .
H4BA H -0.3032 0.5191 1.0405 0.050 Uiso 1 1 calc R U
C5B C -0.2912(3) 0.5278(3) 1.1183(2) 0.0417(11) Uani 1 1 d . .
H5BA H -0.2444 0.5024 1.1203 0.050 Uiso 1 1 calc R U
C6B C -0.4311(3) 0.5884(3) 1.01291(19) 0.0386(11) Uani 1 1 d . .
C7B C -0.5049(3) 0.6212(3) 1.0071(2) 0.0448(12) Uani 1 1 d . .
H7BA H -0.5329 0.6355 1.0364 0.054 Uiso 1 1 calc R U
C8B C -0.5369(4) 0.6327(3) 0.9576(2) 0.0474(12) Uani 1 1 d . .
C9B C -0.4937(3) 0.6093(3) 0.9155(2) 0.0440(12) Uani 1 1 d . .
H9BA H -0.5113 0.6177 0.8816 0.053 Uiso 1 1 calc R U
C10B C -0.4249(3) 0.5736(2) 0.92441(19) 0.0369(10) Uani 1 1 d . .
C11B C -0.2571(3) 0.5064(3) 0.8441(2) 0.0505(14) Uani 1 1 d . .
H11B H -0.1936 0.4999 0.8494 0.061 Uiso 1 1 calc R U
C12B C -0.2929(3) 0.5311(3) 0.8881(2) 0.0512(13) Uani 1 1 d . .
H12B H -0.2561 0.5394 0.9225 0.061 Uiso 1 1 calc R U
C13B C -0.3839(3) 0.5429(2) 0.8799(2) 0.0374(10) Uani 1 1 d . .
C14B C -0.4350(3) 0.5273(2) 0.82877(19) 0.0359(10) Uani 1 1 d . .
H14B H -0.4983 0.5339 0.8223 0.043 Uiso 1 1 calc R U
C15B C -0.3960(3) 0.5029(2) 0.78809(18) 0.0356(10) Uani 1 1 d . .
H15B H -0.4321 0.4934 0.7534 0.043 Uiso 1 1 calc R U
C16B C -0.6167(4) 0.6664(4) 0.9483(2) 0.0559(15) Uani 1 1 d . .
C17B C -0.6357(6) 0.7136(5) 0.9881(3) 0.092(3) Uani 1 1 d . U
H17B H -0.5922 0.7282 1.0209 0.110 Uiso 1 1 calc R U
C18B C -0.7137(7) 0.7389(6) 0.9812(4) 0.116(3) Uani 1 1 d . U
H18B H -0.7264 0.7689 1.0094 0.139 Uiso 1 1 calc R U
C19B C -0.7758(6) 0.7203(5) 0.9320(2) 0.086(3) Uani 1 1 d . .
C20B C -0.7535(5) 0.6803(4) 0.8923(2) 0.0671(19) Uani 1 1 d . .
H20B H -0.7921 0.6702 0.8582 0.081 Uiso 1 1 calc R U
C21B C -0.6757(5) 0.6539(4) 0.9005(2) 0.0667(18) Uani 1 1 d . .
H21B H -0.6620 0.6255 0.8717 0.080 Uiso 1 1 calc R U
C22B C -0.8627(6) 0.7472(6) 0.9232(2) 0.089(3) Uani 1 1 d . .
C23B C -0.8544(7) 0.8139(6) 0.9302(3) 0.097(3) Uani 1 1 d . U
C24B C -0.9324(9) 0.8463(7) 0.9232(4) 0.126(3) Uani 1 1 d . U
C25B C -1.0290(9) 0.7924(9) 0.9106(4) 0.129(3) Uani 1 1 d . U
C26B C -1.0380(7) 0.7290(8) 0.9022(3) 0.112(3) Uani 1 1 d . U
C27B C -0.9553(8) 0.7061(8) 0.9083(3) 0.114(4) Uani 1 1 d . U
F1B F -0.7599(5) 0.8659(4) 0.9450(2) 0.123(2) Uani 1 1 d . U
F2B F -0.9169(5) 0.9123(4) 0.9331(2) 0.150(3) Uani 1 1 d . U
F3B F -1.1004(4) 0.8238(4) 0.9041(2) 0.160(3) Uani 1 1 d . U
F4B F -1.1245(4) 0.6900(4) 0.8894(2) 0.144(2) Uani 1 1 d . U
F5B F -0.9692(4) 0.6403(5) 0.9015(2) 0.129(2) Uani 1 1 d . U
Zn1C Zn -0.24011(4) 0.47189(3) 0.73269(3) 0.04015(16) Uani 1 1 d . .
Cl1C Cl -0.34123(9) 0.45689(8) 0.65783(5) 0.0526(3) Uani 1 1 d . .
Cl2C Cl -0.15655(10) 0.39844(8) 0.74792(8) 0.0710(5) Uani 1 1 d . .
N1C N -0.1426(3) 0.5675(2) 0.74911(17) 0.0398(9) Uani 1 1 d . .
N2C N 0.1572(2) 0.7582(2) 0.78916(15) 0.0371(9) Uani 1 1 d . .
N3C N 0.5104(2) 0.7841(2) 0.79136(14) 0.0325(8) Uani 1 1 d . .
C1C C -0.0478(3) 0.5743(3) 0.7533(2) 0.0397(11) Uani 1 1 d . .
H1CA H -0.0255 0.5347 0.7472 0.048 Uiso 1 1 calc R U
C2C C 0.0194(3) 0.6359(3) 0.7659(2) 0.0411(11) Uani 1 1 d . .
H2CA H 0.0870 0.6385 0.7699 0.049 Uiso 1 1 calc R U
C3C C -0.0113(3) 0.6953(2) 0.77306(17) 0.0341(10) Uani 1 1 d . .
C4C C -0.1109(3) 0.6868(3) 0.7685(2) 0.0406(11) Uani 1 1 d . .
H4CA H -0.1358 0.7254 0.7738 0.049 Uiso 1 1 calc R U
C5C C -0.1725(3) 0.6240(3) 0.7565(2) 0.0448(12) Uani 1 1 d . .
H5CA H -0.2405 0.6197 0.7531 0.054 Uiso 1 1 calc R U
C6C C 0.0631(3) 0.7621(2) 0.78557(18) 0.0333(10) Uani 1 1 d . .
C7C C 0.0391(3) 0.8229(2) 0.79171(17) 0.0333(10) Uani 1 1 d . .
H7CA H -0.0269 0.8239 0.7903 0.040 Uiso 1 1 calc R U
C8C C 0.1137(3) 0.8834(3) 0.80013(18) 0.0374(10) Uani 1 1 d . .
C9C C 0.2102(3) 0.8790(3) 0.80313(19) 0.0398(11) Uani 1 1 d . .
H9CA H 0.2628 0.9187 0.8089 0.048 Uiso 1 1 calc R U
C10C C 0.2271(3) 0.8160(3) 0.79755(18) 0.0351(10) Uani 1 1 d . .
C11C C 0.5007(3) 0.8471(3) 0.8092(2) 0.0389(11) Uani 1 1 d . .
H11C H 0.5573 0.8843 0.8195 0.047 Uiso 1 1 calc R U
C12C C 0.4123(3) 0.8579(3) 0.8128(2) 0.0388(11) Uani 1 1 d . .
H12C H 0.4081 0.9026 0.8255 0.047 Uiso 1 1 calc R U
C13C C 0.3273(3) 0.8050(3) 0.79799(19) 0.0370(10) Uani 1 1 d . .
C14C C 0.3390(3) 0.7416(3) 0.7805(2) 0.0434(12) Uani 1 1 d . .
H14C H 0.2835 0.7036 0.7702 0.052 Uiso 1 1 calc R U
C15C C 0.4298(3) 0.7331(3) 0.7779(2) 0.0415(11) Uani 1 1 d . .
H15C H 0.4356 0.6887 0.7660 0.050 Uiso 1 1 calc R U
C16C C 0.0920(3) 0.9498(2) 0.8042(2) 0.0377(10) Uani 1 1 d . .
C17C C 0.1465(3) 1.0012(3) 0.7833(2) 0.0422(11) Uani 1 1 d . .
H17C H 0.1963 0.9927 0.7647 0.051 Uiso 1 1 calc R U
C18C C 0.1283(3) 1.0638(3) 0.7894(2) 0.0449(12) Uani 1 1 d . .
H18C H 0.1668 1.0979 0.7752 0.054 Uiso 1 1 calc R U
C19C C 0.0561(3) 1.0789(2) 0.81555(19) 0.0374(10) Uani 1 1 d . .
C20C C -0.0005(3) 1.0262(3) 0.8359(2) 0.0395(11) Uani 1 1 d . .
H20C H -0.0509 1.0344 0.8540 0.047 Uiso 1 1 calc R U
C21C C 0.0174(3) 0.9638(2) 0.82951(19) 0.0350(10) Uani 1 1 d . .
H21C H -0.0221 0.9290 0.8427 0.042 Uiso 1 1 calc R U
C22C C 0.0420(3) 1.1471(3) 0.82454(18) 0.0401(11) Uani 1 1 d . .
C23C C 0.1155(4) 1.2058(3) 0.8389(2) 0.0482(13) Uani 1 1 d . .
C24C C 0.1013(6) 1.2697(3) 0.8451(2) 0.0638(18) Uani 1 1 d . .
C25C C 0.0089(5) 1.2774(3) 0.8397(2) 0.0577(15) Uani 1 1 d . .
C26C C -0.0664(5) 1.2219(3) 0.8256(2) 0.0563(15) Uani 1 1 d . .
C27C C -0.0520(4) 1.1576(3) 0.8185(2) 0.0446(12) Uani 1 1 d . .
F1C F 0.2095(2) 1.2010(2) 0.84738(17) 0.0763(11) Uani 1 1 d . .
F2C F 0.1789(3) 1.3246(2) 0.85940(19) 0.0931(14) Uani 1 1 d . .
F3C F -0.0028(4) 1.3408(2) 0.84654(17) 0.0874(13) Uani 1 1 d . .
F4C F -0.1595(3) 1.2283(2) 0.81977(16) 0.0729(10) Uani 1 1 d . .
F5C F -0.1302(2) 1.10587(17) 0.80339(13) 0.0541(8) Uani 1 1 d . .
Zn1D Zn 0.64128(4) 0.76465(3) 0.78223(2) 0.03409(15) Uani 1 1 d . .
Cl1D Cl 0.65311(9) 0.68598(7) 0.82796(5) 0.0476(3) Uani 1 1 d . .
Cl2D Cl 0.76337(8) 0.85610(7) 0.79264(5) 0.0494(3) Uani 1 1 d . .
N1D N 0.6199(2) 0.7155(2) 0.70415(16) 0.0385(9) Uani 1 1 d . .
N2D N 0.6341(2) 0.6551(2) 0.51248(16) 0.0355(8) Uani 1 1 d . .
N3D N 0.6249(2) 0.7524(2) 0.35056(16) 0.0339(8) Uani 1 1 d . .
C1D C 0.5930(3) 0.6489(3) 0.68947(19) 0.0388(11) Uani 1 1 d . .
H1DA H 0.5703 0.6232 0.7142 0.047 Uiso 1 1 calc R U
C2D C 0.5959(3) 0.6149(3) 0.6406(2) 0.0436(11) Uani 1 1 d . .
H2DA H 0.5781 0.5668 0.6325 0.052 Uiso 1 1 calc R U
C3D C 0.6250(3) 0.6511(2) 0.6024(2) 0.0361(10) Uani 1 1 d . .
C4D C 0.6468(3) 0.7216(2) 0.6169(2) 0.0392(11) Uani 1 1 d . .
H4DA H 0.6629 0.7487 0.5919 0.047 Uiso 1 1 calc R U
C5D C 0.6450(3) 0.7517(3) 0.66763(19) 0.0399(11) Uani 1 1 d . .
H5DA H 0.6620 0.7998 0.6772 0.048 Uiso 1 1 calc R U
C6D C 0.6303(3) 0.6177(2) 0.54897(18) 0.0304(9) Uani 1 1 d . .
C7D C 0.6343(3) 0.5511(2) 0.53720(19) 0.0346(10) Uani 1 1 d . .
H7DA H 0.6379 0.5269 0.5648 0.041 Uiso 1 1 calc R U
C8D C 0.6334(3) 0.5194(2) 0.48746(19) 0.0343(10) Uani 1 1 d . .
C9D C 0.6294(3) 0.5582(2) 0.44794(18) 0.0339(10) Uani 1 1 d . .
H9DA H 0.6255 0.5382 0.4121 0.041 Uiso 1 1 calc R U
C10D C 0.6312(3) 0.6253(2) 0.46266(18) 0.0302(9) Uani 1 1 d . .
C11D C 0.6686(4) 0.7790(3) 0.4001(2) 0.0482(12) Uani 1 1 d . .
H11D H 0.6989 0.8262 0.4103 0.058 Uiso 1 1 calc R U
C12D C 0.6705(3) 0.7378(3) 0.4378(2) 0.0455(12) Uani 1 1 d . .
H12D H 0.7005 0.7576 0.4734 0.055 Uiso 1 1 calc R U
C13D C 0.6291(3) 0.6697(2) 0.42299(19) 0.0325(10) Uani 1 1 d . .
C14D C 0.5852(3) 0.6430(2) 0.37148(19) 0.0373(10) Uani 1 1 d . .
H14D H 0.5563 0.5957 0.3599 0.045 Uiso 1 1 calc R U
C15D C 0.5838(3) 0.6862(3) 0.33688(19) 0.0391(11) Uani 1 1 d . .
H15D H 0.5519 0.6675 0.3015 0.047 Uiso 1 1 calc R U
C16D C 0.6343(3) 0.4471(2) 0.47338(19) 0.0339(10) Uani 1 1 d . .
C17D C 0.5975(3) 0.4023(2) 0.50486(19) 0.0346(10) Uani 1 1 d . .
H17D H 0.5712 0.4183 0.5343 0.042 Uiso 1 1 calc R U
C18D C 0.5989(3) 0.3349(2) 0.4938(2) 0.0379(10) Uani 1 1 d . .
H18D H 0.5731 0.3053 0.5155 0.046 Uiso 1 1 calc R U
C19D C 0.6380(3) 0.3108(2) 0.45110(19) 0.0367(10) Uani 1 1 d . .
C20D C 0.6741(4) 0.3544(3) 0.4197(2) 0.0449(12) Uani 1 1 d . .
H20D H 0.7012 0.3382 0.3906 0.054 Uiso 1 1 calc R U
C21D C 0.6714(3) 0.4213(3) 0.4301(2) 0.0417(11) Uani 1 1 d . .
H21D H 0.6952 0.4502 0.4074 0.050 Uiso 1 1 calc R U
C22D C 0.6431(3) 0.2388(3) 0.4421(2) 0.0423(11) Uani 1 1 d . .
C23D C 0.5605(4) 0.1850(3) 0.4341(2) 0.0490(13) Uani 1 1 d . .
C24D C 0.5673(4) 0.1186(3) 0.4269(3) 0.0582(15) Uani 1 1 d . .
C25D C 0.6550(4) 0.1045(3) 0.4251(2) 0.0538(14) Uani 1 1 d . .
C26D C 0.7384(4) 0.1567(3) 0.4332(2) 0.0482(13) Uani 1 1 d . .
C27D C 0.7310(3) 0.2228(3) 0.4415(2) 0.0401(11) Uani 1 1 d . .
F1D F 0.4722(2) 0.19495(17) 0.43492(17) 0.0661(10) Uani 1 1 d . .
F2D F 0.4846(3) 0.06666(17) 0.42004(17) 0.0743(11) Uani 1 1 d . .
F3D F 0.6592(3) 0.03941(17) 0.41729(16) 0.0712(10) Uani 1 1 d . .
F4D F 0.8242(2) 0.14273(18) 0.43485(14) 0.0585(8) Uani 1 1 d . .
F5D F 0.81446(18) 0.27232(15) 0.44970(12) 0.0455(7) Uani 1 1 d . .

loop_
_atom_site_aniso_label
_atom_site_aniso_U_11
_atom_site_aniso_U_22
_atom_site_aniso_U_33
_atom_site_aniso_U_23
_atom_site_aniso_U_13
_atom_site_aniso_U_12
Zn1A 0.0274(3) 0.0409(4) 0.0512(4) 0.0185(3) 0.0145(2) 0.0193(2)
Cl1A 0.0297(5) 0.0459(8) 0.0732(8) 0.0239(6) 0.0173(5) 0.0102(4)
Cl2A 0.0641(7) 0.0706(10) 0.0494(7) 0.0161(7) 0.0207(6) 0.0379(7)
N1A 0.0219(15) 0.038(2) 0.044(2) 0.0149(17) 0.0106(14) 0.0122(14)
N2A 0.0318(16) 0.026(2) 0.0308(18) 0.0061(15) 0.0059(14) 0.0162(14)
N3A 0.0229(15) 0.036(2) 0.0360(19) 0.0026(16) 0.0027(14) 0.0130(14)
C1A 0.0257(18) 0.029(3) 0.055(3) 0.023(2) 0.0125(18) 0.0117(16)
C2A 0.0284(19) 0.026(2) 0.043(2) 0.0081(19) 0.0105(17) 0.0117(16)
C3A 0.032(2) 0.040(3) 0.036(2) 0.010(2) 0.0117(17) 0.0224(18)
C4A 0.0222(18) 0.037(3) 0.051(3) 0.001(2) 0.0006(18) 0.0116(17)
C5A 0.034(2) 0.038(3) 0.050(3) 0.010(2) 0.012(2) 0.0191(19)
C6A 0.0231(18) 0.037(3) 0.032(2) 0.0133(18) 0.0083(16) 0.0145(17)
C7A 0.0278(19) 0.042(3) 0.038(2) 0.015(2) 0.0140(17) 0.0160(17)
C8A 0.0304(19) 0.035(3) 0.032(2) 0.0117(19) 0.0064(16) 0.0198(17)
C9A 0.0270(18) 0.034(3) 0.031(2) 0.0039(18) 0.0080(16) 0.0097(16)
C10A 0.0234(17) 0.036(3) 0.029(2) 0.0063(18) 0.0069(15) 0.0164(16)
C11A 0.029(2) 0.031(3) 0.050(3) 0.007(2) 0.0023(19) 0.0135(17)
C12A 0.0257(18) 0.036(3) 0.049(3) 0.015(2) 0.0088(18) 0.0137(17)
C13A 0.0264(18) 0.034(3) 0.031(2) 0.0052(18) 0.0091(16) 0.0142(16)
C14A 0.028(2) 0.039(3) 0.050(3) 0.000(2) 0.0092(19) 0.0158(18)
C15A 0.029(2) 0.056(4) 0.053(3) 0.003(2) 0.011(2) 0.019(2)
C16A 0.0287(19) 0.030(3) 0.046(3) 0.012(2) 0.0145(18) 0.0133(16)
C17A 0.0320(19) 0.039(3) 0.037(2) 0.012(2) 0.0126(18) 0.0186(18)
C18A 0.038(2) 0.036(3) 0.039(2) 0.018(2) 0.0132(19) 0.0157(18)
C19A 0.0326(19) 0.030(3) 0.040(2) 0.0134(19) 0.0123(18) 0.0149(17)
C20A 0.036(2) 0.035(3) 0.037(2) 0.012(2) 0.0142(18) 0.0131(18)
C21A 0.0281(19) 0.032(3) 0.044(2) 0.005(2) 0.0114(18) 0.0140(17)
C22A 0.046(2) 0.040(3) 0.034(2) 0.016(2) 0.0154(19) 0.024(2)
C23A 0.047(2) 0.035(3) 0.052(3) 0.011(2) 0.022(2) 0.022(2)
C24A 0.073(3) 0.033(3) 0.045(3) 0.013(2) 0.023(3) 0.021(2)
C25A 0.092(4) 0.048(4) 0.047(3) 0.026(3) 0.032(3) 0.046(3)
C26A 0.056(3) 0.060(4) 0.033(2) 0.023(2) 0.022(2) 0.040(3)
C27A 0.051(3) 0.044(3) 0.041(3) 0.020(2) 0.022(2) 0.027(2)
F1A 0.0479(16) 0.0418(19) 0.083(2) 0.0114(16) 0.0176(15) 0.0113(13)
F2A 0.090(2) 0.0272(18) 0.078(2) 0.0120(16) 0.0251(19) 0.0183(15)
F3A 0.109(3) 0.054(2) 0.079(2) 0.0251(19) 0.040(2) 0.056(2)
F4A 0.0578(17) 0.074(2) 0.0560(18) 0.0186(16) 0.0171(14) 0.0505(16)
F5A 0.0408(13) 0.0509(19) 0.0525(17) 0.0091(14) 0.0140(12) 0.0244(12)
Zn1B 0.0257(3) 0.0352(4) 0.0426(3) 0.0047(3) 0.0019(2) 0.0117(2)
Cl1B 0.0286(5) 0.0658(9) 0.0430(6) 0.0078(6) 0.0029(4) 0.0084(5)
Cl2B 0.0442(6) 0.0472(8) 0.0736(9) -0.0007(6) 0.0002(6) 0.0262(5)
N1B 0.0286(16) 0.032(2) 0.042(2) 0.0080(17) 0.0020(15) 0.0090(14)
N2B 0.0360(18) 0.039(2) 0.039(2) 0.0102(18) 0.0094(16) 0.0101(16)
N3B 0.0312(17) 0.045(3) 0.047(2) 0.0129(19) 0.0136(16) 0.0203(16)
C1B 0.036(2) 0.044(3) 0.043(3) 0.003(2) 0.0132(19) 0.0175(19)
C2B 0.034(2) 0.046(3) 0.052(3) 0.011(2) 0.008(2) 0.021(2)
C3B 0.0263(19) 0.038(3) 0.045(3) 0.005(2) 0.0093(18) 0.0009(17)
C4B 0.044(2) 0.041(3) 0.043(3) 0.010(2) 0.013(2) 0.013(2)
C5B 0.037(2) 0.046(3) 0.048(3) 0.006(2) 0.019(2) 0.019(2)
C6B 0.0280(19) 0.040(3) 0.043(3) 0.003(2) 0.0024(18) 0.0045(17)
C7B 0.041(2) 0.057(4) 0.037(2) 0.004(2) 0.006(2) 0.020(2)
C8B 0.044(2) 0.059(4) 0.042(3) 0.010(2) 0.008(2) 0.020(2)
C9B 0.038(2) 0.055(3) 0.043(3) 0.011(2) 0.009(2) 0.018(2)
C10B 0.030(2) 0.038(3) 0.041(3) 0.003(2) 0.0152(18) 0.0036(17)
C11B 0.036(2) 0.081(4) 0.044(3) 0.015(3) 0.007(2) 0.031(2)
C12B 0.037(2) 0.075(4) 0.045(3) 0.012(3) 0.005(2) 0.022(2)
C13B 0.035(2) 0.035(3) 0.045(3) 0.009(2) 0.0103(19) 0.0112(18)
C14B 0.0219(18) 0.040(3) 0.048(3) 0.009(2) 0.0114(18) 0.0094(16)
C15B 0.031(2) 0.038(3) 0.038(2) 0.010(2) 0.0063(18) 0.0062(17)
C16B 0.053(3) 0.091(5) 0.033(3) 0.012(3) 0.007(2) 0.037(3)
C17B 0.090(4) 0.129(6) 0.059(4) -0.017(4) -0.008(3) 0.073(4)
C18B 0.127(6) 0.161(7) 0.073(5) -0.010(5) -0.008(4) 0.101(6)
C19B 0.090(5) 0.157(8) 0.038(3) 0.022(4) 0.010(3) 0.085(5)
C20B 0.079(4) 0.105(6) 0.035(3) 0.015(3) 0.011(3) 0.058(4)
C21B 0.079(4) 0.098(5) 0.039(3) 0.014(3) 0.013(3) 0.053(4)
C22B 0.086(5) 0.173(9) 0.038(3) 0.022(4) 0.010(3) 0.091(6)
C23B 0.106(5) 0.154(7) 0.062(4) 0.031(4) 0.013(4) 0.088(5)
C24B 0.166(6) 0.196(7) 0.078(4) 0.050(5) 0.037(4) 0.140(6)
C25B 0.124(6) 0.215(8) 0.079(5) 0.039(6) 0.017(5) 0.097(6)
C26B 0.086(4) 0.215(7) 0.051(4) 0.033(5) 0.004(3) 0.071(5)
C27B 0.110(7) 0.233(12) 0.036(3) 0.034(6) 0.019(4) 0.110(8)
F1B 0.145(4) 0.179(6) 0.077(3) 0.033(3) 0.002(3) 0.109(4)
F2B 0.212(5) 0.233(7) 0.087(3) 0.064(4) 0.040(4) 0.185(5)
F3B 0.134(4) 0.327(8) 0.108(4) 0.091(5) 0.056(3) 0.183(5)
F4B 0.077(3) 0.309(7) 0.073(3) 0.050(4) 0.021(2) 0.092(4)
F5B 0.088(3) 0.242(8) 0.078(3) 0.032(5) 0.012(3) 0.084(5)
Zn1C 0.0285(3) 0.0441(4) 0.0495(4) 0.0029(3) 0.0123(2) 0.0146(2)
Cl1C 0.0449(6) 0.0622(9) 0.0434(6) 0.0037(6) 0.0075(5) 0.0061(5)
Cl2C 0.0486(7) 0.0545(9) 0.1212(14) 0.0152(9) 0.0273(8) 0.0309(6)
N1C 0.0299(17) 0.045(3) 0.047(2) 0.0070(19) 0.0110(16) 0.0141(16)
N2C 0.0235(16) 0.052(3) 0.040(2) 0.0099(18) 0.0091(15) 0.0163(16)
N3C 0.0307(17) 0.046(2) 0.0284(18) 0.0141(17) 0.0094(14) 0.0184(16)
C1C 0.0222(19) 0.039(3) 0.057(3) 0.001(2) 0.0040(19) 0.0150(18)
C2C 0.027(2) 0.058(3) 0.044(3) 0.009(2) 0.0067(18) 0.023(2)
C3C 0.035(2) 0.040(3) 0.031(2) 0.0048(19) 0.0056(17) 0.0195(18)
C4C 0.033(2) 0.042(3) 0.056(3) 0.008(2) 0.017(2) 0.023(2)
C5C 0.0202(18) 0.055(3) 0.063(3) 0.009(3) 0.0104(19) 0.019(2)
C6C 0.0255(18) 0.049(3) 0.034(2) 0.014(2) 0.0096(17) 0.0199(18)
C7C 0.032(2) 0.043(3) 0.033(2) 0.012(2) 0.0105(17) 0.0210(18)
C8C 0.043(2) 0.052(3) 0.030(2) 0.014(2) 0.0137(18) 0.028(2)
C9C 0.030(2) 0.054(3) 0.044(3) 0.015(2) 0.0145(19) 0.0172(19)
C10C 0.028(2) 0.051(3) 0.033(2) 0.014(2) 0.0103(17) 0.0177(19)
C11C 0.032(2) 0.038(3) 0.052(3) 0.015(2) 0.015(2) 0.0134(18)
C12C 0.032(2) 0.042(3) 0.052(3) 0.017(2) 0.014(2) 0.0197(19)
C13C 0.031(2) 0.047(3) 0.041(2) 0.015(2) 0.0105(18) 0.0190(19)
C14C 0.026(2) 0.049(3) 0.056(3) 0.006(2) 0.008(2) 0.0128(19)
C15C 0.032(2) 0.045(3) 0.054(3) 0.014(2) 0.013(2) 0.018(2)
C16C 0.035(2) 0.037(3) 0.045(3) 0.009(2) 0.0094(19) 0.0146(18)
C17C 0.042(2) 0.046(3) 0.046(3) 0.009(2) 0.018(2) 0.020(2)
C18C 0.038(2) 0.051(3) 0.045(3) 0.009(2) 0.009(2) 0.011(2)
C19C 0.0272(19) 0.037(3) 0.045(3) 0.005(2) 0.0067(18) 0.0058(17)
C20C 0.033(2) 0.042(3) 0.048(3) 0.012(2) 0.0144(19) 0.0135(19)
C21C 0.031(2) 0.035(3) 0.041(2) 0.011(2) 0.0094(18) 0.0089(17)
C22C 0.049(3) 0.040(3) 0.032(2) 0.012(2) 0.014(2) 0.006(2)
C23C 0.047(3) 0.051(4) 0.047(3) 0.006(2) 0.021(2) 0.010(2)
C24C 0.112(5) 0.028(3) 0.052(3) 0.013(3) 0.044(4) 0.003(3)
C25C 0.101(5) 0.046(4) 0.040(3) 0.018(3) 0.028(3) 0.034(3)
C26C 0.094(4) 0.050(4) 0.038(3) 0.012(3) 0.018(3) 0.040(3)
C27C 0.054(3) 0.052(3) 0.039(3) 0.018(2) 0.012(2) 0.028(2)
F1C 0.0498(17) 0.068(3) 0.094(3) -0.003(2) 0.0231(18) -0.0084(16)
F2C 0.113(3) 0.042(2) 0.108(3) 0.000(2) 0.051(3) -0.018(2)
F3C 0.151(4) 0.059(3) 0.073(3) 0.025(2) 0.035(3) 0.052(3)
F4C 0.094(2) 0.073(3) 0.072(2) 0.020(2) 0.015(2) 0.057(2)
F5C 0.0420(14) 0.058(2) 0.0602(19) 0.0004(15) -0.0031(13) 0.0241(14)
Zn1D 0.0245(2) 0.0416(4) 0.0417(3) 0.0123(3) 0.0107(2) 0.0142(2)
Cl1D 0.0499(6) 0.0510(8) 0.0561(7) 0.0248(6) 0.0175(5) 0.0269(5)
Cl2D 0.0385(5) 0.0534(8) 0.0507(7) 0.0122(6) 0.0112(5) -0.0009(5)
N1D 0.0268(16) 0.052(3) 0.040(2) 0.0059(19) 0.0076(15) 0.0171(16)
N2D 0.0270(16) 0.038(2) 0.044(2) 0.0158(18) 0.0071(15) 0.0091(14)
N3D 0.0253(15) 0.034(2) 0.050(2) 0.0187(18) 0.0095(15) 0.0152(14)
C1D 0.039(2) 0.039(3) 0.040(3) 0.015(2) 0.0080(19) 0.0087(19)
C2D 0.041(2) 0.038(3) 0.054(3) 0.012(2) 0.016(2) 0.010(2)
C3D 0.0241(18) 0.034(3) 0.050(3) 0.010(2) 0.0070(18) 0.0068(16)
C4D 0.046(2) 0.032(3) 0.045(3) 0.015(2) 0.007(2) 0.0152(19)
C5D 0.052(3) 0.035(3) 0.040(3) 0.014(2) 0.004(2) 0.022(2)
C6D 0.0196(17) 0.027(2) 0.042(2) 0.0106(19) -0.0011(16) 0.0030(14)
C7D 0.0190(17) 0.039(3) 0.048(3) 0.014(2) 0.0033(17) 0.0088(16)
C8D 0.0242(18) 0.039(3) 0.043(3) 0.015(2) 0.0137(17) 0.0065(16)
C9D 0.0258(18) 0.039(3) 0.039(2) 0.009(2) 0.0080(17) 0.0108(17)
C10D 0.0196(16) 0.030(3) 0.042(2) 0.0104(19) 0.0033(16) 0.0078(15)
C11D 0.050(3) 0.036(3) 0.054(3) 0.009(2) -0.005(2) 0.010(2)
C12D 0.040(2) 0.039(3) 0.052(3) 0.006(2) -0.003(2) 0.008(2)
C13D 0.0213(17) 0.034(3) 0.048(3) 0.016(2) 0.0109(17) 0.0123(16)
C14D 0.041(2) 0.026(3) 0.044(3) 0.007(2) 0.011(2) 0.0046(17)
C15D 0.041(2) 0.040(3) 0.036(2) 0.007(2) 0.0036(19) 0.013(2)
C16D 0.0277(19) 0.031(3) 0.046(3) 0.012(2) 0.0039(18) 0.0142(16)
C17D 0.0296(19) 0.032(3) 0.046(3) 0.010(2) 0.0120(18) 0.0122(17)
C18D 0.032(2) 0.034(3) 0.051(3) 0.014(2) 0.0082(19) 0.0106(17)
C19D 0.036(2) 0.035(3) 0.042(2) 0.010(2) 0.0073(19) 0.0137(18)
C20D 0.050(3) 0.044(3) 0.056(3) 0.020(2) 0.025(2) 0.028(2)
C21D 0.046(2) 0.044(3) 0.044(3) 0.015(2) 0.018(2) 0.020(2)
C22D 0.043(2) 0.035(3) 0.056(3) 0.013(2) 0.009(2) 0.020(2)
C23D 0.046(3) 0.038(3) 0.065(3) 0.017(3) 0.003(2) 0.012(2)
C24D 0.069(3) 0.026(3) 0.074(4) 0.009(3) 0.000(3) 0.009(2)
C25D 0.077(4) 0.034(3) 0.057(3) 0.013(3) 0.009(3) 0.027(3)
C26D 0.070(3) 0.044(3) 0.043(3) 0.011(2) 0.016(2) 0.035(3)
C27D 0.049(3) 0.035(3) 0.041(3) 0.009(2) 0.011(2) 0.019(2)
F1D 0.0426(15) 0.045(2) 0.110(3) 0.0222(19) -0.0028(17) 0.0146(13)
F2D 0.074(2) 0.0306(19) 0.105(3) 0.0156(19) -0.013(2) 0.0018(15)
F3D 0.106(3) 0.033(2) 0.079(2) 0.0087(17) 0.008(2) 0.0329(18)
F4D 0.0677(18) 0.063(2) 0.069(2) 0.0239(17) 0.0361(17) 0.0448(16)
F5D 0.0389(13) 0.0471(18) 0.0565(17) 0.0129(14) 0.0174(12) 0.0169(12)

loop_
_atom_type_symbol
_atom_type_description
_atom_type_scat_dispersion_real
_atom_type_scat_dispersion_imag
_atom_type_scat_source
C C 0.0181 0.0091 'International Tables Vol C Tables 4.2.6.8 and 6.1.1.4'
H H 0.0000 0.0000 'International Tables Vol C Tables 4.2.6.8 and 6.1.1.4'
N N 0.0311 0.0180 'International Tables Vol C Tables 4.2.6.8 and 6.1.1.4'
F F 0.0727 0.0534 'International Tables Vol C Tables 4.2.6.8 and 6.1.1.4'
Cl Cl 0.3639 0.7018 'International Tables Vol C Tables 4.2.6.8 and 6.1.1.4'
Zn Zn -1.5491 0.6778 'International Tables Vol C Tables 4.2.6.8 and 6.1.1.4'

loop_
_geom_angle_atom_site_label_1
_geom_angle_atom_site_label_2
_geom_angle_atom_site_label_3
_geom_angle
_geom_angle_site_symmetry_1
_geom_angle_site_symmetry_3
N1A Zn1A N3D 103.05(14) . 1_556
N1A Zn1A Cl1A 112.52(12) . .
N3D Zn1A Cl1A 106.91(11) 1_556 .
N1A Zn1A Cl2A 106.20(12) . .
N3D Zn1A Cl2A 105.30(12) 1_556 .
Cl1A Zn1A Cl2A 121.17(6) . .
C1A N1A C5A 117.8(3) . .
C1A N1A Zn1A 123.8(3) . .
C5A N1A Zn1A 118.4(3) . .
C6A N2A C10A 118.7(4) . .
C15A N3A C11A 118.1(4) . .
C15A N3A Zn1B 122.9(3) . .
C11A N3A Zn1B 118.7(3) . .
N1A C1A C2A 121.8(4) . .
N1A C1A H1AA 119.1 . .
C2A C1A H1AA 119.1 . .
C3A C2A C1A 120.6(4) . .
C3A C2A H2AA 119.7 . .
C1A C2A H2AA 119.7 . .
C2A C3A C4A 118.0(4) . .
C2A C3A C6A 123.1(4) . .
C4A C3A C6A 119.0(4) . .
C3A C4A C5A 119.3(4) . .
C3A C4A H4AA 120.3 . .
C5A C4A H4AA 120.3 . .
N1A C5A C4A 122.4(4) . .
N1A C5A H5AA 118.8 . .
C4A C5A H5AA 118.8 . .
N2A C6A C7A 122.2(3) . .
N2A C6A C3A 114.5(4) . .
C7A C6A C3A 123.2(4) . .
C6A C7A C8A 119.8(4) . .
C6A C7A H7AA 120.1 . .
C8A C7A H7AA 120.1 . .
C9A C8A C7A 116.7(4) . .
C9A C8A C16A 120.8(3) . .
C7A C8A C16A 122.4(4) . .
C10A C9A C8A 119.8(4) . .
C10A C9A H9AA 120.1 . .
C8A C9A H9AA 120.1 . .
N2A C10A C9A 122.8(4) . .
N2A C10A C13A 115.1(4) . .
C9A C10A C13A 121.9(3) . .
N3A C11A C12A 122.3(4) . .
N3A C11A H11A 118.8 . .
C12A C11A H11A 118.8 . .
C11A C12A C13A 120.4(4) . .
C11A C12A H12A 119.8 . .
C13A C12A H12A 119.8 . .
C14A C13A C12A 116.2(4) . .
C14A C13A C10A 124.8(4) . .
C12A C13A C10A 118.8(3) . .
C15A C14A C13A 120.6(4) . .
C15A C14A H14A 119.7 . .
C13A C14A H14A 119.7 . .
N3A C15A C14A 122.4(4) . .
N3A C15A H15A 118.8 . .
C14A C15A H15A 118.8 . .
C21A C16A C17A 117.9(4) . .
C21A C16A C8A 119.3(4) . .
C17A C16A C8A 122.6(4) . .
C18A C17A C16A 121.1(4) . .
C18A C17A H17A 119.4 . .
C16A C17A H17A 119.4 . .
C17A C18A C19A 119.7(4) . .
C17A C18A H18A 120.2 . .
C19A C18A H18A 120.2 . .
C18A C19A C20A 119.8(4) . .
C18A C19A C22A 120.6(4) . .
C20A C19A C22A 119.6(4) . .
C21A C20A C19A 119.8(4) . .
C21A C20A H20A 120.1 . .
C19A C20A H20A 120.1 . .
C20A C21A C16A 121.7(4) . .
C20A C21A H21A 119.1 . .
C16A C21A H21A 119.1 . .
C27A C22A C23A 113.6(4) . .
C27A C22A C19A 123.9(5) . .
C23A C22A C19A 122.4(4) . .
F1A C23A C24A 117.4(5) . .
F1A C23A C22A 119.5(4) . .
C24A C23A C22A 123.0(5) . .
F2A C24A C25A 121.7(5) . .
F2A C24A C23A 118.8(5) . .
C25A C24A C23A 119.4(5) . .
F3A C25A C24A 120.4(6) . .
F3A C25A C26A 120.1(5) . .
C24A C25A C26A 119.5(5) . .
F4A C26A C25A 119.9(4) . .
F4A C26A C27A 119.6(5) . .
C25A C26A C27A 120.5(5) . .
F5A C27A C26A 117.0(4) . .
F5A C27A C22A 119.2(4) . .
C26A C27A C22A 123.8(5) . .
N3A Zn1B N1B 100.21(15) . .
N3A Zn1B Cl2B 108.70(10) . .
N1B Zn1B Cl2B 105.97(12) . .
N3A Zn1B Cl1B 112.48(11) . .
N1B Zn1B Cl1B 110.48(10) . .
Cl2B Zn1B Cl1B 117.43(6) . .
C5B N1B C1B 116.7(4) . .
C5B N1B Zn1B 123.0(3) . .
C1B N1B Zn1B 120.2(3) . .
C6B N2B C10B 118.2(4) . .
C11B N3B C15B 117.8(4) . .
C11B N3B Zn1C 121.4(3) . .
C15B N3B Zn1C 119.6(3) . .
C2B C1B N1B 122.0(4) . .
C2B C1B H1BA 119.0 . .
N1B C1B H1BA 119.0 . .
C1B C2B C3B 121.3(4) . .
C1B C2B H2BA 119.4 . .
C3B C2B H2BA 119.4 . .
C2B C3B C4B 114.7(4) . .
C2B C3B C6B 123.2(4) . .
C4B C3B C6B 122.0(4) . .
C5B C4B C3B 121.1(5) . .
C5B C4B H4BA 119.5 . .
C3B C4B H4BA 119.5 . .
N1B C5B C4B 124.1(4) . .
N1B C5B H5BA 118.0 . .
C4B C5B H5BA 118.0 . .
N2B C6B C7B 123.0(4) . .
N2B C6B C3B 115.7(4) . .
C7B C6B C3B 121.2(4) . .
C8B C7B C6B 119.1(5) . .
C8B C7B H7BA 120.5 . .
C6B C7B H7BA 120.5 . .
C7B C8B C9B 117.8(5) . .
C7B C8B C16B 122.1(5) . .
C9B C8B C16B 120.1(5) . .
C10B C9B C8B 119.0(5) . .
C10B C9B H9BA 120.5 . .
C8B C9B H9BA 120.5 . .
N2B C10B C9B 122.7(4) . .
N2B C10B C13B 116.8(4) . .
C9B C10B C13B 120.5(4) . .
N3B C11B C12B 124.1(4) . .
N3B C11B H11B 118.0 . .
C12B C11B H11B 118.0 . .
C13B C12B C11B 117.6(5) . .
C13B C12B H12B 121.2 . .
C11B C12B H12B 121.2 . .
C12B C13B C14B 118.0(5) . .
C12B C13B C10B 121.2(5) . .
C14B C13B C10B 120.7(4) . .
C15B C14B C13B 121.0(4) . .
C15B C14B H14B 119.5 . .
C13B C14B H14B 119.5 . .
C14B C15B N3B 121.4(4) . .
C14B C15B H15B 119.3 . .
N3B C15B H15B 119.3 . .
C21B C16B C17B 115.4(5) . .
C21B C16B C8B 122.3(5) . .
C17B C16B C8B 122.3(5) . .
C18B C17B C16B 122.2(7) . .
C18B C17B H17B 118.9 . .
C16B C17B H17B 118.9 . .
C17B C18B C19B 119.3(8) . .
C17B C18B H18B 120.3 . .
C19B C18B H18B 120.3 . .
C20B C19B C18B 119.0(6) . .
C20B C19B C22B 120.3(6) . .
C18B C19B C22B 120.6(7) . .
C19B C20B C21B 120.5(6) . .
C19B C20B H20B 119.7 . .
C21B C20B H20B 119.7 . .
C16B C21B C20B 123.0(6) . .
C16B C21B H21B 118.5 . .
C20B C21B H21B 118.5 . .
C23B C22B C27B 115.6(8) . .
C23B C22B C19B 121.8(9) . .
C27B C22B C19B 122.6(10) . .
C22B C23B C24B 127.2(11) . .
C22B C23B F1B 123.2(7) . .
C24B C23B F1B 109.6(10) . .
F2B C24B C23B 122.4(12) . .
F2B C24B C25B 128.3(9) . .
C23B C24B C25B 108.8(11) . .
C26B C25B F3B 127.3(14) . .
C26B C25B C24B 124.6(10) . .
F3B C25B C24B 107.6(12) . .
C25B C26B F4B 117.1(10) . .
C25B C26B C27B 119.1(13) . .
F4B C26B C27B 123.8(14) . .
F5B C27B C22B 119.0(8) . .
F5B C27B C26B 116.4(12) . .
C22B C27B C26B 124.5(13) . .
N3B Zn1C N1C 94.25(16) . .
N3B Zn1C Cl2C 107.83(12) . .
N1C Zn1C Cl2C 107.74(11) . .
N3B Zn1C Cl1C 111.23(11) . .
N1C Zn1C Cl1C 110.18(12) . .
Cl2C Zn1C Cl1C 122.01(7) . .
C1C N1C C5C 117.6(4) . .
C1C N1C Zn1C 120.6(3) . .
C5C N1C Zn1C 121.8(3) . .
C10C N2C C6C 117.6(4) . .
C15C N3C C11C 117.6(4) . .
C15C N3C Zn1D 118.8(3) . .
C11C N3C Zn1D 123.5(3) . .
N1C C1C C2C 122.8(4) . .
N1C C1C H1CA 118.6 . .
C2C C1C H1CA 118.6 . .
C1C C2C C3C 119.9(4) . .
C1C C2C H2CA 120.1 . .
C3C C2C H2CA 120.1 . .
C4C C3C C2C 116.3(4) . .
C4C C3C C6C 124.7(4) . .
C2C C3C C6C 119.0(4) . .
C5C C4C C3C 120.1(4) . .
C5C C4C H4CA 119.9 . .
C3C C4C H4CA 119.9 . .
N1C C5C C4C 123.3(4) . .
N1C C5C H5CA 118.4 . .
C4C C5C H5CA 118.4 . .
N2C C6C C7C 122.6(4) . .
N2C C6C C3C 114.6(4) . .
C7C C6C C3C 122.8(4) . .
C6C C7C C8C 119.0(4) . .
C6C C7C H7CA 120.5 . .
C8C C7C H7CA 120.5 . .
C9C C8C C7C 118.1(4) . .
C9C C8C C16C 120.4(5) . .
C7C C8C C16C 121.5(4) . .
C10C C9C C8C 118.6(5) . .
C10C C9C H9CA 120.7 . .
C8C C9C H9CA 120.7 . .
N2C C10C C9C 124.0(4) . .
N2C C10C C13C 112.7(4) . .
C9C C10C C13C 123.2(4) . .
C12C C11C N3C 121.5(4) . .
C12C C11C H11C 119.2 . .
N3C C11C H11C 119.2 . .
C11C C12C C13C 121.3(5) . .
C11C C12C H12C 119.4 . .
C13C C12C H12C 119.4 . .
C14C C13C C12C 116.2(4) . .
C14C C13C C10C 121.1(4) . .
C12C C13C C10C 122.6(4) . .
C15C C14C C13C 120.5(5) . .
C15C C14C H14C 119.8 . .
C13C C14C H14C 119.8 . .
N3C C15C C14C 122.9(5) . .
N3C C15C H15C 118.5 . .
C14C C15C H15C 118.5 . .
C21C C16C C17C 117.8(4) . .
C21C C16C C8C 121.2(4) . .
C17C C16C C8C 121.0(4) . .
C18C C17C C16C 120.3(4) . .
C18C C17C H17C 119.8 . .
C16C C17C H17C 119.8 . .
C17C C18C C19C 122.5(5) . .
C17C C18C H18C 118.7 . .
C19C C18C H18C 118.7 . .
C18C C19C C20C 117.0(5) . .
C18C C19C C22C 121.6(4) . .
C20C C19C C22C 121.3(4) . .
C21C C20C C19C 120.4(4) . .
C21C C20C H20C 119.8 . .
C19C C20C H20C 119.8 . .
C20C C21C C16C 121.9(4) . .
C20C C21C H21C 119.1 . .
C16C C21C H21C 119.1 . .
C23C C22C C27C 113.6(5) . .
C23C C22C C19C 124.8(5) . .
C27C C22C C19C 121.6(4) . .
C22C C23C F1C 118.1(5) . .
C22C C23C C24C 124.2(5) . .
F1C C23C C24C 117.7(5) . .
F2C C24C C25C 120.2(6) . .
F2C C24C C23C 119.6(7) . .
C25C C24C C23C 120.1(6) . .
C26C C25C F3C 122.6(6) . .
C26C C25C C24C 118.6(6) . .
F3C C25C C24C 118.7(6) . .
C25C C26C F4C 119.7(5) . .
C25C C26C C27C 121.2(6) . .
F4C C26C C27C 119.1(6) . .
F5C C27C C26C 117.1(5) . .
F5C C27C C22C 120.6(5) . .
C26C C27C C22C 122.2(5) . .
N3C Zn1D N1D 104.56(14) . .
N3C Zn1D Cl2D 114.27(12) . .
N1D Zn1D Cl2D 106.35(12) . .
N3C Zn1D Cl1D 105.04(11) . .
N1D Zn1D Cl1D 104.87(13) . .
Cl2D Zn1D Cl1D 120.33(6) . .
C1D N1D C5D 117.8(4) . .
C1D N1D Zn1D 122.3(3) . .
C5D N1D Zn1D 119.5(3) . .
C6D N2D C10D 118.9(4) . .
C15D N3D C11D 118.7(4) . .
C15D N3D Zn1A 121.4(3) . 1_554
C11D N3D Zn1A 119.9(3) . 1_554
N1D C1D C2D 123.6(5) . .
N1D C1D H1DA 118.2 . .
C2D C1D H1DA 118.2 . .
C1D C2D C3D 119.8(5) . .
C1D C2D H2DA 120.1 . .
C3D C2D H2DA 120.1 . .
C4D C3D C2D 116.3(5) . .
C4D C3D C6D 121.0(4) . .
C2D C3D C6D 122.7(4) . .
C5D C4D C3D 119.9(5) . .
C5D C4D H4DA 120.1 . .
C3D C4D H4DA 120.1 . .
N1D C5D C4D 122.4(5) . .
N1D C5D H5DA 118.8 . .
C4D C5D H5DA 118.8 . .
N2D C6D C7D 120.8(4) . .
N2D C6D C3D 117.0(4) . .
C7D C6D C3D 122.1(4) . .
C8D C7D C6D 121.9(4) . .
C8D C7D H7DA 119.1 . .
C6D C7D H7DA 119.1 . .
C7D C8D C9D 116.7(4) . .
C7D C8D C16D 123.0(4) . .
C9D C8D C16D 120.2(4) . .
C10D C9D C8D 118.5(4) . .
C10D C9D H9DA 120.7 . .
C8D C9D H9DA 120.7 . .
N2D C10D C9D 122.8(4) . .
N2D C10D C13D 115.9(4) . .
C9D C10D C13D 121.4(4) . .
N3D C11D C12D 120.9(5) . .
N3D C11D H11D 119.5 . .
C12D C11D H11D 119.5 . .
C13D C12D C11D 119.6(5) . .
C13D C12D H12D 120.2 . .
C11D C12D H12D 120.2 . .
C12D C13D C14D 118.6(4) . .
C12D C13D C10D 120.2(4) . .
C14D C13D C10D 121.2(4) . .
C13D C14D C15D 118.9(4) . .
C13D C14D H14D 120.6 . .
C15D C14D H14D 120.6 . .
N3D C15D C14D 123.2(4) . .
N3D C15D H15D 118.4 . .
C14D C15D H15D 118.4 . .
C21D C16D C17D 117.6(4) . .
C21D C16D C8D 123.0(4) . .
C17D C16D C8D 119.4(4) . .
C18D C17D C16D 121.2(4) . .
C18D C17D H17D 119.4 . .
C16D C17D H17D 119.4 . .
C17D C18D C19D 120.1(4) . .
C17D C18D H18D 120.0 . .
C19D C18D H18D 120.0 . .
C20D C19D C18D 119.2(5) . .
C20D C19D C22D 122.2(4) . .
C18D C19D C22D 118.5(4) . .
C19D C20D C21D 120.9(5) . .
C19D C20D H20D 119.5 . .
C21D C20D H20D 119.5 . .
C20D C21D C16D 120.9(5) . .
C20D C21D H21D 119.6 . .
C16D C21D H21D 119.6 . .
C27D C22D C23D 116.7(5) . .
C27D C22D C19D 121.3(5) . .
C23D C22D C19D 122.0(4) . .
F1D C23D C22D 121.4(5) . .
F1D C23D C24D 117.6(5) . .
C22D C23D C24D 120.9(5) . .
C25D C24D F2D 119.7(5) . .
C25D C24D C23D 120.8(5) . .
F2D C24D C23D 119.4(5) . .
F3D C25D C24D 119.5(5) . .
F3D C25D C26D 120.7(5) . .
C24D C25D C26D 119.8(5) . .
F4D C26D C25D 119.4(5) . .
F4D C26D C27D 121.7(5) . .
C25D C26D C27D 118.8(5) . .
F5D C27D C22D 120.2(4) . .
F5D C27D C26D 116.9(4) . .
C22D C27D C26D 122.9(5) . .

loop_
_geom_bond_atom_site_label_1
_geom_bond_atom_site_label_2
_geom_bond_distance
_geom_bond_site_symmetry_2
Zn1A N1A 2.043(3) .
Zn1A N3D 2.068(4) 1_556
Zn1A Cl1A 2.2133(14) .
Zn1A Cl2A 2.2221(16) .
N1A C1A 1.343(6) .
N1A C5A 1.346(6) .
N2A C6A 1.331(6) .
N2A C10A 1.342(5) .
N3A C15A 1.335(6) .
N3A C11A 1.342(5) .
N3A Zn1B 2.057(4) .
C1A C2A 1.380(6) .
C1A H1AA 0.9500 .
C2A C3A 1.371(7) .
C2A H2AA 0.9500 .
C3A C4A 1.376(7) .
C3A C6A 1.501(5) .
C4A C5A 1.390(6) .
C4A H4AA 0.9500 .
C5A H5AA 0.9500 .
C6A C7A 1.386(6) .
C7A C8A 1.419(5) .
C7A H7AA 0.9500 .
C8A C9A 1.388(6) .
C8A C16A 1.476(6) .
C9A C10A 1.384(6) .
C9A H9AA 0.9500 .
C10A C13A 1.492(6) .
C11A C12A 1.366(7) .
C11A H11A 0.9500 .
C12A C13A 1.393(6) .
C12A H12A 0.9500 .
C13A C14A 1.390(6) .
C14A C15A 1.367(7) .
C14A H14A 0.9500 .
C15A H15A 0.9500 .
C16A C21A 1.398(6) .
C16A C17A 1.406(6) .
C17A C18A 1.385(6) .
C17A H17A 0.9500 .
C18A C19A 1.395(6) .
C18A H18A 0.9500 .
C19A C20A 1.403(6) .
C19A C22A 1.477(6) .
C20A C21A 1.369(6) .
C20A H20A 0.9500 .
C21A H21A 0.9500 .
C22A C27A 1.375(6) .
C22A C23A 1.413(7) .
C23A F1A 1.343(6) .
C23A C24A 1.392(7) .
C24A F2A 1.334(7) .
C24A C25A 1.351(8) .
C25A F3A 1.336(6) .
C25A C26A 1.365(9) .
C26A F4A 1.353(6) .
C26A C27A 1.367(7) .
C27A F5A 1.358(6) .
Zn1B N1B 2.068(4) .
Zn1B Cl2B 2.2125(13) .
Zn1B Cl1B 2.2187(13) .
N1B C5B 1.319(6) .
N1B C1B 1.369(6) .
N2B C6B 1.332(6) .
N2B C10B 1.354(6) .
N3B C11B 1.314(7) .
N3B C15B 1.367(6) .
N3B Zn1C 2.038(4) .
C1B C2B 1.366(7) .
C1B H1BA 0.9500 .
C2B C3B 1.399(7) .
C2B H2BA 0.9500 .
C3B C4B 1.400(7) .
C3B C6B 1.488(7) .
C4B C5B 1.354(7) .
C4B H4BA 0.9500 .
C5B H5BA 0.9500 .
C6B C7B 1.398(7) .
C7B C8B 1.397(7) .
C7B H7BA 0.9500 .
C8B C9B 1.409(7) .
C8B C16B 1.496(7) .
C9B C10B 1.389(7) .
C9B H9BA 0.9500 .
C10B C13B 1.492(7) .
C11B C12B 1.393(8) .
C11B H11B 0.9500 .
C12B C13B 1.384(6) .
C12B H12B 0.9500 .
C13B C14B 1.387(7) .
C14B C15B 1.348(7) .
C14B H14B 0.9500 .
C15B H15B 0.9500 .
C16B C21B 1.364(8) .
C16B C17B 1.411(9) .
C17B C18B 1.350(10) .
C17B H17B 0.9500 .
C18B C19B 1.407(11) .
C18B H18B 0.9500 .
C19B C20B 1.343(9) .
C19B C22B 1.492(8) .
C20B C21B 1.368(8) .
C20B H20B 0.9500 .
C21B H21B 0.9500 .
C22B C23B 1.342(14) .
C22B C27B 1.363(16) .
C23B C24B 1.447(11) .
C23B F1B 1.476(13) .
C24B F2B 1.310(14) .
C24B C25B 1.516(19) .
C25B C26B 1.272(17) .
C25B F3B 1.350(11) .
C26B F4B 1.276(13) .
C26B C27B 1.382(12) .
C27B F5B 1.312(14) .
Zn1C N1C 2.076(4) .
Zn1C Cl2C 2.2114(15) .
Zn1C Cl1C 2.2115(14) .
N1C C1C 1.323(5) .
N1C C5C 1.338(6) .
N2C C10C 1.332(6) .
N2C C6C 1.364(5) .
N3C C15C 1.329(6) .
N3C C11C 1.360(6) .
N3C Zn1D 2.052(3) .
C1C C2C 1.364(7) .
C1C H1CA 0.9500 .
C2C C3C 1.399(6) .
C2C H2CA 0.9500 .
C3C C4C 1.385(6) .
C3C C6C 1.490(7) .
C4C C5C 1.350(7) .
C4C H4CA 0.9500 .
C5C H5CA 0.9500 .
C6C C7C 1.378(6) .
C7C C8C 1.406(7) .
C7C H7CA 0.9500 .
C8C C9C 1.404(6) .
C8C C16C 1.478(7) .
C9C C10C 1.374(7) .
C9C H9CA 0.9500 .
C10C C13C 1.510(5) .
C11C C12C 1.355(6) .
C11C H11C 0.9500 .
C12C C13C 1.392(7) .
C12C H12C 0.9500 .
C13C C14C 1.377(7) .
C14C C15C 1.367(6) .
C14C H14C 0.9500 .
C15C H15C 0.9500 .
C16C C21C 1.393(6) .
C16C C17C 1.401(7) .
C17C C18C 1.375(7) .
C17C H17C 0.9500 .
C18C C19C 1.384(7) .
C18C H18C 0.9500 .
C19C C20C 1.423(7) .
C19C C22C 1.464(7) .
C20C C21C 1.370(7) .
C20C H20C 0.9500 .
C21C H21C 0.9500 .
C22C C23C 1.366(8) .
C22C C27C 1.412(7) .
C23C F1C 1.369(6) .
C23C C24C 1.378(8) .
C24C F2C 1.349(8) .
C24C C25C 1.366(10) .
C25C C26C 1.338(10) .
C25C F3C 1.353(7) .
C26C F4C 1.367(7) .
C26C C27C 1.385(8) .
C27C F5C 1.318(7) .
Zn1D N1D 2.077(4) .
Zn1D Cl2D 2.2049(14) .
Zn1D Cl1D 2.2082(14) .
N1D C1D 1.317(6) .
N1D C5D 1.347(6) .
N2D C6D 1.328(6) .
N2D C10D 1.339(6) .
N3D C15D 1.327(6) .
N3D C11D 1.329(7) .
N3D Zn1A 2.068(4) 1_554
C1D C2D 1.367(7) .
C1D H1DA 0.9500 .
C2D C3D 1.398(7) .
C2D H2DA 0.9500 .
C3D C4D 1.396(7) .
C3D C6D 1.475(7) .
C4D C5D 1.378(7) .
C4D H4DA 0.9500 .
C5D H5DA 0.9500 .
C6D C7D 1.384(6) .
C7D C8D 1.355(7) .
C7D H7DA 0.9500 .
C8D C9D 1.419(6) .
C8D C16D 1.490(7) .
C9D C10D 1.377(6) .
C9D H9DA 0.9500 .
C10D C13D 1.503(6) .
C11D C12D 1.413(8) .
C11D H11D 0.9500 .
C12D C13D 1.365(7) .
C12D H12D 0.9500 .
C13D C14D 1.373(7) .
C14D C15D 1.380(7) .
C14D H14D 0.9500 .
C15D H15D 0.9500 .
C16D C21D 1.398(7) .
C16D C17D 1.401(6) .
C17D C18D 1.386(7) .
C17D H17D 0.9500 .
C18D C19D 1.390(7) .
C18D H18D 0.9500 .
C19D C20D 1.379(7) .
C19D C22D 1.496(7) .
C20D C21D 1.381(7) .
C20D H20D 0.9500 .
C21D H21D 0.9500 .
C22D C27D 1.382(6) .
C22D C23D 1.386(7) .
C23D F1D 1.336(6) .
C23D C24D 1.390(8) .
C24D C25D 1.365(9) .
C24D F2D 1.368(7) .
C25D F3D 1.352(6) .
C25D C26D 1.374(9) .
C26D F4D 1.328(6) .
C26D C27D 1.387(7) .
C27D F5D 1.345(6) .

loop_
_platon_squeeze_void_nr
_platon_squeeze_void_average_x
_platon_squeeze_void_average_y
_platon_squeeze_void_average_z
_platon_squeeze_void_volume
_platon_squeeze_void_count_electrons
1 -0.022 -0.005 -0.024 2993.4 1182.3
